data_7210414
loop_
_publ_author_name
'Thu\'ery, Pierre'

_publ_section_title
;
 Uranyl--3d block metal ion heterometallic carboxylate complexes including
 additional chelating nitrogen donors
;
_journal_issue 33
_journal_name_full CrystEngComm
_journal_page_first 6533
_journal_paper_doi 10.1039/c3ce40941d
_journal_volume 15
_journal_year 2013
_chemical_formula_sum 'C18 H18 Cu N2 O14 U'
_chemical_formula_weight 787.91
_space_group_IT_number 14
_symmetry_cell_setting monoclinic
_symmetry_space_group_name_Hall '-P 2yn'
_symmetry_space_group_name_H-M 'P 1 21/n 1'
_atom_sites_solution_hydrogens geom
_atom_sites_solution_primary heavy
_atom_sites_solution_secondary difmap
_audit_creation_method SHELXL-97
_cell_angle_alpha 90.00
_cell_angle_beta 115.429(3)
_cell_angle_gamma 90.00
_cell_formula_units_Z 4
_cell_length_a 12.8461(6)
_cell_length_b 13.7347(7)
_cell_length_c 13.6634(5)
_cell_measurement_reflns_used 69465
_cell_measurement_temperature 150(2)
_cell_measurement_theta_max 30.51
_cell_measurement_theta_min 2.97
_cell_volume 2177.18(18)
_computing_cell_refinement 'HKL2000 (Otwinowski & Minor, 1997)'
_computing_data_collection 'COLLECT (Nonius, 1998)'
_computing_data_reduction 'HKL2000 (Otwinowski & Minor, 1997)'
_computing_molecular_graphics 'SHELXTL (Sheldrick, 2008)'
_computing_publication_material 'SHELXTL (Sheldrick, 2008); PLATON (Spek, 2003)'
_computing_structure_refinement 'SHELXL-97 (Sheldrick, 2008)'
_computing_structure_solution 'SHELXS-97 (Sheldrick, 2008)'
_diffrn_ambient_temperature 150(2)
_diffrn_measured_fraction_theta_full 0.999
_diffrn_measured_fraction_theta_max 0.999
_diffrn_measurement_device_type 'Nonius Kappa-CCD area-detector diffractometer'
_diffrn_measurement_method 'two \f and five \w scans with 2\% steps (489 frames)'
_diffrn_radiation_monochromator graphite
_diffrn_radiation_source 'fine-focus sealed tube'
_diffrn_radiation_type MoK\a
_diffrn_radiation_wavelength 0.71073
_diffrn_reflns_av_R_equivalents 0.0567
_diffrn_reflns_av_unetI/netI 0.0724
_diffrn_reflns_limit_h_max 18
_diffrn_reflns_limit_h_min -18
_diffrn_reflns_limit_k_max 19
_diffrn_reflns_limit_k_min -19
_diffrn_reflns_limit_l_max 19
_diffrn_reflns_limit_l_min -19
_diffrn_reflns_number 69465
_diffrn_reflns_theta_full 30.51
_diffrn_reflns_theta_max 30.51
_diffrn_reflns_theta_min 2.97
_diffrn_standards_decay_% 0
_diffrn_standards_interval_time 0
_diffrn_standards_number 0
_exptl_absorpt_coefficient_mu 8.487
_exptl_absorpt_correction_T_max 0.428
_exptl_absorpt_correction_T_min 0.255
_exptl_absorpt_correction_type multi-scan
_exptl_absorpt_process_details 'SCALEPACK (Otwinowski & Minor, 1997)'
_exptl_crystal_colour 'translucent light green'
_exptl_crystal_density_diffrn 2.404
_exptl_crystal_density_method 'not measured'
_exptl_crystal_description parallelepiped
_exptl_crystal_F_000 1492
_exptl_crystal_size_max 0.12
_exptl_crystal_size_mid 0.10
_exptl_crystal_size_min 0.10
_refine_diff_density_max 2.199
_refine_diff_density_min -1.188
_refine_diff_density_rms 0.185
_refine_ls_extinction_method none
_refine_ls_goodness_of_fit_ref 0.988
_refine_ls_hydrogen_treatment constr
_refine_ls_matrix_type full
_refine_ls_number_parameters 325
_refine_ls_number_reflns 6650
_refine_ls_number_restraints 0
_refine_ls_restrained_S_all 0.988
_refine_ls_R_factor_all 0.0620
_refine_ls_R_factor_gt 0.0368
_refine_ls_shift/su_max 0.001
_refine_ls_shift/su_mean 0.000
_refine_ls_structure_factor_coef Fsqd
_refine_ls_weighting_details 'calc w=1/[\s^2^(Fo^2^)+(0.0358P)^2^] where P=(Fo^2^+2Fc^2^)/3'
_refine_ls_weighting_scheme calc
_refine_ls_wR_factor_gt 0.0760
_refine_ls_wR_factor_ref 0.0813
_reflns_number_gt 4868
_reflns_number_total 6650
_reflns_threshold_expression >2sigma(I)
_cod_data_source_file c3ce40941d.txt
_cod_data_source_block 4
_cod_original_sg_symbol_H-M 'P 21/n'
_cod_database_code 7210414

loop_
_symmetry_equiv_pos_as_xyz
'x, y, z'
'-x+1/2, y+1/2, -z+1/2'
'-x, -y, -z'
'x-1/2, -y-1/2, z-1/2'

loop_
_atom_site_label
_atom_site_type_symbol
_atom_site_fract_x
_atom_site_fract_y
_atom_site_fract_z
_atom_site_U_iso_or_equiv
_atom_site_adp_type
_atom_site_occupancy
_atom_site_symmetry_multiplicity
_atom_site_calc_flag
_atom_site_refinement_flags
U U 0.490272(14) 0.832321(12) 0.084581(13) 0.02217(6) Uani 1 1 d .
Cu Cu 1.07974(5) 0.92896(4) 0.31739(4) 0.02552(13) Uani 1 1 d .
O1 O 0.6043(3) 0.8446(2) 0.0444(3) 0.0257(7) Uani 1 1 d .
O2 O 0.3728(3) 0.8215(2) 0.1210(3) 0.0279(7) Uani 1 1 d .
O3 O 0.6086(3) 0.8367(2) 0.2739(3) 0.0278(7) Uani 1 1 d .
O4 O 0.6255(3) 0.9367(3) 0.4077(3) 0.0355(8) Uani 1 1 d .
O5 O 0.5413(3) 0.9972(2) 0.1459(2) 0.0268(7) Uani 1 1 d .
O6 O 0.6382(3) 1.0777(2) 0.0697(2) 0.0279(7) Uani 1 1 d .
O7 O 1.0494(3) 1.0556(2) 0.3698(2) 0.0271(7) Uani 1 1 d .
O8 O 0.9296(3) 1.1784(2) 0.3518(3) 0.0289(7) Uani 1 1 d .
O9 O 1.0329(3) 0.8553(2) 0.4152(2) 0.0270(7) Uani 1 1 d .
O10 O 0.8939(2) 0.7767(2) 0.4402(2) 0.0261(7) Uani 1 1 d .
O11 O 0.8736(3) 0.9427(2) 0.2304(2) 0.0251(7) Uani 1 1 d .
O12 O 1.2658(3) 0.9245(2) 0.4401(2) 0.0314(8) Uani 1 1 d .
H12A H 1.2982 0.9791 0.4908 0.038 Uiso 1 1 d R
H12B H 1.3243 0.9198 0.4205 0.038 Uiso 1 1 d R
O13 O 0.8101(3) 0.7312(3) 0.0909(3) 0.0540(11) Uani 1 1 d .
H13A H 0.7551 0.7701 0.0500 0.065 Uiso 1 1 d R
H13B H 0.7972 0.6851 0.0457 0.065 Uiso 1 1 d R
O14 O 0.4003(3) 0.8689(3) 0.3426(3) 0.0496(11) Uani 1 1 d .
H14A H 0.3754 0.8400 0.2837 0.059 Uiso 1 1 d R
H14B H 0.4622 0.8851 0.3541 0.059 Uiso 1 1 d R
N1 N 1.1108(3) 0.9897(3) 0.1983(3) 0.0284(9) Uani 1 1 d .
N2 N 1.0940(3) 0.8070(3) 0.2431(3) 0.0279(9) Uani 1 1 d .
C1 C 0.7624(4) 0.9540(3) 0.3339(3) 0.0245(10) Uani 1 1 d .
H1 H 0.8141 0.9755 0.4073 0.029 Uiso 1 1 calc R
C2 C 0.7390(4) 1.0419(3) 0.2581(3) 0.0237(9) Uani 1 1 d .
H2 H 0.7359 1.1010 0.2970 0.028 Uiso 1 1 calc R
C3 C 0.8493(4) 1.0432(3) 0.2412(4) 0.0266(10) Uani 1 1 d .
H3 H 0.8320 1.0757 0.1721 0.032 Uiso 1 1 calc R
C4 C 0.8315(4) 0.8844(3) 0.2946(4) 0.0256(10) Uani 1 1 d .
H4 H 0.7797 0.8341 0.2484 0.031 Uiso 1 1 calc R
C5 C 0.6577(4) 0.9058(3) 0.3394(4) 0.0257(10) Uani 1 1 d .
C6 C 0.6315(4) 1.0378(3) 0.1487(4) 0.0249(10) Uani 1 1 d .
C7 C 0.9519(4) 1.0955(3) 0.3296(3) 0.0240(9) Uani 1 1 d .
C8 C 0.9290(4) 0.8361(3) 0.3902(4) 0.0253(10) Uani 1 1 d .
C9 C 1.1186(4) 1.0847(4) 0.1817(4) 0.0306(11) Uani 1 1 d .
H9 H 1.1072 1.1287 0.2279 0.037 Uiso 1 1 calc R
C10 C 1.1428(4) 1.1208(4) 0.0995(4) 0.0347(12) Uani 1 1 d .
H10 H 1.1464 1.1875 0.0895 0.042 Uiso 1 1 calc R
C11 C 1.1617(4) 1.0547(4) 0.0323(4) 0.0389(13) Uani 1 1 d .
H11 H 1.1793 1.0764 -0.0233 0.047 Uiso 1 1 calc R
C12 C 1.1540(4) 0.9554(4) 0.0488(4) 0.0346(12) Uani 1 1 d .
H12 H 1.1669 0.9101 0.0048 0.042 Uiso 1 1 calc R
C13 C 1.1268(4) 0.9252(4) 0.1314(4) 0.0312(11) Uani 1 1 d .
C14 C 1.1122(4) 0.8218(3) 0.1538(4) 0.0287(11) Uani 1 1 d .
C15 C 1.1159(4) 0.7448(4) 0.0909(4) 0.0379(12) Uani 1 1 d .
H15 H 1.1312 0.7554 0.0312 0.045 Uiso 1 1 calc R
C16 C 1.0964(5) 0.6506(4) 0.1178(4) 0.0411(14) Uani 1 1 d .
H16 H 1.0959 0.5983 0.0744 0.049 Uiso 1 1 calc R
C17 C 1.0780(4) 0.6355(4) 0.2077(4) 0.0384(13) Uani 1 1 d .
H17 H 1.0652 0.5732 0.2271 0.046 Uiso 1 1 calc R
C18 C 1.0790(4) 0.7171(4) 0.2703(4) 0.0343(12) Uani 1 1 d .
H18 H 1.0687 0.7077 0.3330 0.041 Uiso 1 1 calc R

loop_
_atom_site_aniso_label
_atom_site_aniso_U_11
_atom_site_aniso_U_22
_atom_site_aniso_U_33
_atom_site_aniso_U_23
_atom_site_aniso_U_13
_atom_site_aniso_U_12
U 0.02230(9) 0.01967(9) 0.02306(9) 0.00022(7) 0.00832(7) 0.00028(7)
Cu 0.0260(3) 0.0240(3) 0.0279(3) -0.0013(2) 0.0128(2) -0.0004(2)
O1 0.0266(16) 0.0227(17) 0.0294(17) 0.0041(13) 0.0137(14) -0.0019(13)
O2 0.0233(16) 0.032(2) 0.0310(17) -0.0015(14) 0.0147(14) -0.0004(14)
O3 0.0263(16) 0.0237(17) 0.0274(16) -0.0012(14) 0.0059(14) -0.0022(14)
O4 0.0362(19) 0.041(2) 0.0349(19) -0.0082(16) 0.0202(16) -0.0063(16)
O5 0.0266(16) 0.0208(16) 0.0305(17) 0.0016(14) 0.0099(14) 0.0013(14)
O6 0.0254(16) 0.0253(18) 0.0286(17) 0.0041(14) 0.0073(14) 0.0003(14)
O7 0.0235(16) 0.0253(17) 0.0319(17) -0.0021(14) 0.0114(14) 0.0004(14)
O8 0.0324(18) 0.0205(18) 0.0316(17) -0.0018(13) 0.0116(15) -0.0024(14)
O9 0.0262(17) 0.0277(17) 0.0278(17) 0.0027(13) 0.0122(15) 0.0005(14)
O10 0.0226(16) 0.0241(17) 0.0289(16) 0.0061(13) 0.0086(14) 0.0012(13)
O11 0.0296(17) 0.0221(16) 0.0237(15) -0.0003(13) 0.0116(14) -0.0024(14)
O12 0.0249(17) 0.034(2) 0.0331(18) -0.0079(15) 0.0105(14) -0.0046(14)
O13 0.051(2) 0.045(2) 0.058(3) -0.006(2) 0.017(2) 0.007(2)
O14 0.031(2) 0.081(3) 0.042(2) -0.017(2) 0.0202(18) -0.008(2)
N1 0.0218(19) 0.033(2) 0.029(2) 0.0019(18) 0.0097(16) -0.0002(18)
N2 0.028(2) 0.027(2) 0.028(2) 0.0009(17) 0.0115(17) 0.0011(17)
C1 0.023(2) 0.025(2) 0.022(2) -0.0022(18) 0.0063(18) 0.0014(19)
C2 0.024(2) 0.019(2) 0.025(2) -0.0017(17) 0.0080(19) -0.0051(18)
C3 0.028(2) 0.025(2) 0.024(2) 0.0038(19) 0.009(2) 0.005(2)
C4 0.029(2) 0.023(2) 0.026(2) 0.0016(19) 0.013(2) -0.006(2)
C5 0.021(2) 0.025(2) 0.025(2) 0.000(2) 0.0052(19) -0.0031(19)
C6 0.026(2) 0.021(2) 0.029(2) -0.0005(19) 0.013(2) 0.0071(19)
C7 0.029(2) 0.022(2) 0.024(2) 0.0006(18) 0.0138(19) -0.003(2)
C8 0.027(2) 0.023(2) 0.026(2) -0.0049(19) 0.0118(19) 0.003(2)
C9 0.026(2) 0.032(3) 0.034(3) -0.001(2) 0.014(2) -0.003(2)
C10 0.022(2) 0.036(3) 0.041(3) 0.008(2) 0.009(2) -0.003(2)
C11 0.031(3) 0.057(4) 0.029(3) 0.008(3) 0.014(2) 0.001(3)
C12 0.028(3) 0.048(3) 0.028(3) 0.003(2) 0.012(2) 0.006(2)
C13 0.025(2) 0.042(3) 0.024(2) -0.001(2) 0.007(2) 0.002(2)
C14 0.022(2) 0.034(3) 0.028(2) 0.001(2) 0.0078(19) 0.003(2)
C15 0.034(3) 0.049(3) 0.031(3) -0.004(2) 0.015(2) 0.007(3)
C16 0.048(3) 0.034(3) 0.040(3) -0.008(2) 0.018(3) 0.012(3)
C17 0.036(3) 0.030(3) 0.046(3) -0.010(2) 0.015(3) 0.002(2)
C18 0.027(2) 0.032(3) 0.041(3) 0.002(2) 0.012(2) 0.008(2)

loop_
_atom_type_symbol
_atom_type_description
_atom_type_scat_dispersion_real
_atom_type_scat_dispersion_imag
_atom_type_scat_source
C C 0.0033 0.0016 'International Tables Vol C Tables 4.2.6.8 and 6.1.1.4'
H H 0.0000 0.0000 'International Tables Vol C Tables 4.2.6.8 and 6.1.1.4'
N N 0.0061 0.0033 'International Tables Vol C Tables 4.2.6.8 and 6.1.1.4'
O O 0.0106 0.0060 'International Tables Vol C Tables 4.2.6.8 and 6.1.1.4'
Cu Cu 0.3201 1.2651 'International Tables Vol C Tables 4.2.6.8 and 6.1.1.4'
U U -9.6767 9.6646 'International Tables Vol C Tables 4.2.6.8 and 6.1.1.4'

loop_
_geom_angle_atom_site_label_1
_geom_angle_atom_site_label_2
_geom_angle_atom_site_label_3
_geom_angle
_geom_angle_site_symmetry_1
_geom_angle_site_symmetry_3
O1 U O2 178.26(14) . .
O1 U O8 84.92(13) . 2_645
O2 U O8 96.33(13) . 2_645
O1 U O10 90.48(12) . 4_575
O2 U O10 88.70(13) . 4_575
O8 U O10 74.18(10) 2_645 4_575
O1 U O3 96.14(13) . .
O2 U O3 85.45(13) . .
O8 U O3 69.24(11) 2_645 .
O10 U O3 142.00(10) 4_575 .
O1 U O6 91.56(12) . 3_675
O2 U O6 86.72(13) . 3_675
O8 U O6 145.00(11) 2_645 3_675
O10 U O6 71.03(11) 4_575 3_675
O3 U O6 145.63(10) . 3_675
O1 U O5 83.17(12) . .
O2 U O5 96.75(12) . .
O8 U O5 135.06(11) 2_645 .
O10 U O5 148.77(10) 4_575 .
O3 U O5 69.22(10) . .
O6 U O5 78.58(10) 3_675 .
O9 Cu O7 92.37(14) . .
O9 Cu N2 92.04(15) . .
O7 Cu N2 171.73(14) . .
O9 Cu N1 170.69(15) . .
O7 Cu N1 93.79(15) . .
N2 Cu N1 81.03(17) . .
O9 Cu O12 90.95(12) . .
O7 Cu O12 93.74(12) . .
N2 Cu O12 93.19(14) . .
N1 Cu O12 95.60(13) . .
O9 Cu O11 77.44(12) . .
O7 Cu O11 76.32(11) . .
N2 Cu O11 97.84(14) . .
N1 Cu O11 97.25(13) . .
O12 Cu O11 164.21(11) . .
C5 O3 U 132.7(3) . .
C6 O5 U 122.1(3) . .
C6 O6 U 135.5(3) . 3_675
C7 O7 Cu 122.6(3) . .
C7 O8 U 143.6(3) . 2_655
C8 O9 Cu 121.5(3) . .
C8 O10 U 132.9(3) . 4_676
C3 O11 C4 108.3(3) . .
C3 O11 Cu 105.5(2) . .
C4 O11 Cu 106.0(2) . .
Cu O12 H12A 119.7 . .
Cu O12 H12B 122.3 . .
H12A O12 H12B 96.2 . .
H13A O13 H13B 98.0 . .
H14A O14 H14B 105.7 . .
C9 N1 C13 118.8(4) . .
C9 N1 Cu 126.7(3) . .
C13 N1 Cu 114.5(3) . .
C18 N2 C14 119.6(4) . .
C18 N2 Cu 125.3(3) . .
C14 N2 Cu 114.9(3) . .
C5 C1 C2 116.9(3) . .
C5 C1 C4 113.4(4) . .
C2 C1 C4 103.1(4) . .
C5 C1 H1 107.7 . .
C2 C1 H1 107.7 . .
C4 C1 H1 107.7 . .
C3 C2 C1 100.7(3) . .
C3 C2 C6 110.9(4) . .
C1 C2 C6 117.4(4) . .
C3 C2 H2 109.1 . .
C1 C2 H2 109.1 . .
C6 C2 H2 109.1 . .
O11 C3 C2 105.1(4) . .
O11 C3 C7 112.4(4) . .
C2 C3 C7 115.1(4) . .
O11 C3 H3 108.0 . .
C2 C3 H3 108.0 . .
C7 C3 H3 108.0 . .
O11 C4 C8 112.2(4) . .
O11 C4 C1 106.7(4) . .
C8 C4 C1 110.7(4) . .
O11 C4 H4 109.1 . .
C8 C4 H4 109.1 . .
C1 C4 H4 109.1 . .
O4 C5 O3 123.9(4) . .
O4 C5 C1 118.1(4) . .
O3 C5 C1 118.0(4) . .
O6 C6 O5 124.6(4) . .
O6 C6 C2 117.2(4) . .
O5 C6 C2 118.1(4) . .
O8 C7 O7 125.7(4) . .
O8 C7 C3 114.3(4) . .
O7 C7 C3 119.9(4) . .
O9 C8 O10 124.9(4) . .
O9 C8 C4 122.0(4) . .
O10 C8 C4 113.2(4) . .
N1 C9 C10 123.3(5) . .
N1 C9 H9 118.3 . .
C10 C9 H9 118.3 . .
C9 C10 C11 117.9(5) . .
C9 C10 H10 121.0 . .
C11 C10 H10 121.0 . .
C10 C11 C12 119.4(5) . .
C10 C11 H11 120.3 . .
C12 C11 H11 120.3 . .
C13 C12 C11 119.2(5) . .
C13 C12 H12 120.4 . .
C11 C12 H12 120.4 . .
N1 C13 C12 121.4(5) . .
N1 C13 C14 114.8(4) . .
C12 C13 C14 123.8(5) . .
N2 C14 C15 120.9(5) . .
N2 C14 C13 114.6(4) . .
C15 C14 C13 124.5(5) . .
C14 C15 C16 119.4(5) . .
C14 C15 H15 120.3 . .
C16 C15 H15 120.3 . .
C17 C16 C15 119.9(5) . .
C17 C16 H16 120.1 . .
C15 C16 H16 120.1 . .
C16 C17 C18 117.8(5) . .
C16 C17 H17 121.1 . .
C18 C17 H17 121.1 . .
N2 C18 C17 122.4(5) . .
N2 C18 H18 118.8 . .
C17 C18 H18 118.8 . .

loop_
_geom_bond_atom_site_label_1
_geom_bond_atom_site_label_2
_geom_bond_distance
_geom_bond_site_symmetry_2
U O1 1.779(3) .
U O2 1.786(3) .
U O8 2.349(3) 2_645
U O10 2.359(3) 4_575
U O3 2.373(3) .
U O6 2.389(3) 3_675
U O5 2.406(3) .
Cu O9 1.965(3) .
Cu O7 1.983(3) .
Cu N2 2.007(4) .
Cu N1 2.015(4) .
Cu O12 2.255(3) .
Cu O11 2.399(3) .
O3 C5 1.271(5) .
O4 C5 1.247(6) .
O5 C6 1.271(5) .
O6 C6 1.247(5) .
O6 U 2.389(3) 3_675
O7 C7 1.257(5) .
O8 C7 1.242(5) .
O8 U 2.349(3) 2_655
O9 C8 1.256(6) .
O10 C8 1.266(5) .
O10 U 2.359(3) 4_676
O11 C3 1.436(5) .
O11 C4 1.452(5) .
O12 H12A 0.9843 .
O12 H12B 0.9023 .
O13 H13A 0.8714 .
O13 H13B 0.8497 .
O14 H14A 0.8284 .
O14 H14B 0.7736 .
N1 C9 1.335(6) .
N1 C13 1.351(6) .
N2 C18 1.328(6) .
N2 C14 1.352(6) .
C1 C5 1.530(6) .
C1 C2 1.534(6) .
C1 C4 1.549(6) .
C1 H1 0.9800 .
C2 C3 1.531(6) .
C2 C6 1.540(6) .
C2 H2 0.9800 .
C3 C7 1.532(6) .
C3 H3 0.9800 .
C4 C8 1.519(6) .
C4 H4 0.9800 .
C9 C10 1.381(7) .
C9 H9 0.9300 .
C10 C11 1.384(7) .
C10 H10 0.9300 .
C11 C12 1.393(8) .
C11 H11 0.9300 .
C12 C13 1.380(7) .
C12 H12 0.9300 .
C13 C14 1.482(7) .
C14 C15 1.375(7) .
C15 C16 1.397(8) .
C15 H15 0.9300 .
C16 C17 1.364(8) .
C16 H16 0.9300 .
C17 C18 1.407(7) .
C17 H17 0.9300 .
C18 H18 0.9300 .

loop_
_geom_hbond_atom_site_label_D
_geom_hbond_atom_site_label_H
_geom_hbond_atom_site_label_A
_geom_hbond_distance_DH
_geom_hbond_distance_HA
_geom_hbond_distance_DA
_geom_hbond_angle_DHA
_geom_hbond_site_symmetry_A
O12 H12A O4 0.98 1.75 2.723(4) 170.6 3_776
O12 H12B O14 0.90 1.86 2.706(5) 154.7 1_655
O13 H13A O1 0.87 2.16 2.894(5) 141.3 .
O13 H13B O12 0.85 2.00 2.852(5) 179.2 4_575
O14 H14A O2 0.83 2.22 2.965(5) 149.2 .
O14 H14B O4 0.77 2.03 2.796(5) 170.4 .
